data_4105514
loop_
_publ_author_name
'Shainaz M. Landge'
'Ivan Aprahamian'

_publ_contact_author 'Ivan Aprahamian'
_publ_contact_author_email ivan.aprahamian@dartmouth.edu
_publ_section_title
;
 A pH Activated Configurational Rotary Switch: Controlling the E/Z
 Isomerization in Hydrazones
;
_journal_name_full 'Journal of the American Chemical Society'
_journal_page_first 18269
_journal_page_last 18271
_journal_paper_doi 10.1021/ja909149z
_journal_volume 131
_journal_year 2009
_chemical_formula_moiety 'C19 H17 N3 O2'
_chemical_formula_sum 'C19 H17 N3 O2'
_chemical_formula_weight 319.36
_space_group_IT_number 56
_symmetry_cell_setting orthorhombic
_symmetry_Int_Tables_number 56
_symmetry_space_group_name_Hall '-P 2ab 2ac'
_symmetry_space_group_name_H-M 'P c c n'
_atom_sites_solution_hydrogens geom
_atom_sites_solution_primary direct
_atom_sites_solution_secondary difmap
_audit_creation_method SHELXL-97
_cell_angle_alpha 90.00
_cell_angle_beta 90.00
_cell_angle_gamma 90.00
_cell_formula_units_Z 8
_cell_length_a 19.5674(5)
_cell_length_b 21.3428(5)
_cell_length_c 7.7545(2)
_cell_measurement_temperature 296(2)
_cell_volume 3238.46(14)
_computing_cell_refinement 'APEX2 (BRUKER, V2008.5-0, 2006)'
_computing_data_collection 'COSMO (BRUKER, V1.58, 2006)'
_computing_data_reduction 'SAINT (BRUKER, V7.34A, 2006)'
_computing_molecular_graphics 'SHELXTL (Sheldrick, Acta Cryst. A64 2008, 112-122)'
_computing_publication_material 'SHELXTL (Sheldrick, Acta Cryst. A64 2008, 112-122)'
_computing_structure_refinement 'SHELXL (Sheldrick, Acta Cryst. A64 2008, 112-122)'
_computing_structure_solution 'SHELXS (Sheldrick, Acta Cryst. A64 2008, 112-122)'
_diffrn_ambient_temperature 296(2)
_diffrn_detector_area_resol_mean 836.6
_diffrn_measured_fraction_theta_full 0.999
_diffrn_measured_fraction_theta_max 0.997
_diffrn_measurement_method '\w,and/f 0.5 deg'
_diffrn_radiation_monochromator graphite
_diffrn_radiation_probe x-ray
_diffrn_radiation_type MoK\a
_diffrn_radiation_wavelength 0.71073
_diffrn_reflns_av_R_equivalents 0.0457
_diffrn_reflns_av_sigmaI/netI 0.0379
_diffrn_reflns_limit_h_max 23
_diffrn_reflns_limit_h_min -21
_diffrn_reflns_limit_k_max 24
_diffrn_reflns_limit_k_min -25
_diffrn_reflns_limit_l_max 6
_diffrn_reflns_limit_l_min -9
_diffrn_reflns_number 15320
_diffrn_reflns_theta_full 25.00
_diffrn_reflns_theta_max 25.37
_diffrn_reflns_theta_min 2.08
_diffrn_source 'fine-focus sealed tube'
_exptl_absorpt_coefficient_mu 0.087
_exptl_absorpt_correction_T_max 0.9927
_exptl_absorpt_correction_T_min 0.9638
_exptl_absorpt_correction_type multi-scan
_exptl_absorpt_process_details SADABS
_exptl_crystal_density_diffrn 1.310
_exptl_crystal_F_000 1344
_exptl_crystal_size_max 0.43
_exptl_crystal_size_mid 0.18
_exptl_crystal_size_min 0.08
_refine_diff_density_max 0.170
_refine_diff_density_min -0.188
_refine_diff_density_rms 0.038
_refine_ls_extinction_coef 0.0017(4)
_refine_ls_extinction_expression Fc^*^=kFc[1+0.001xFc^2^\l^3^/sin(2\q)]^-1/4^
_refine_ls_extinction_method SHELXL
_refine_ls_goodness_of_fit_ref 1.021
_refine_ls_hydrogen_treatment constr
_refine_ls_matrix_type full
_refine_ls_number_parameters 219
_refine_ls_number_reflns 2976
_refine_ls_number_restraints 0
_refine_ls_restrained_S_all 1.021
_refine_ls_R_factor_all 0.0733
_refine_ls_R_factor_gt 0.0409
_refine_ls_shift/su_max 0.001
_refine_ls_shift/su_mean 0.000
_refine_ls_structure_factor_coef Fsqd
_refine_ls_weighting_details 'calc w=1/[\s^2^(Fo^2^)+(0.0510P)^2^+0.5030P] where P=(Fo^2^+2Fc^2^)/3'
_refine_ls_weighting_scheme calc
_refine_ls_wR_factor_gt 0.0950
_refine_ls_wR_factor_ref 0.1125
_reflns_number_gt 1971
_reflns_number_total 2976
_reflns_threshold_expression >2sigma(I)
_cod_data_source_file ja909149z_si_002.cif
_cod_data_source_block 1-E
_cod_database_code 4105514

loop_
_symmetry_equiv_pos_as_xyz
'x, y, z'
'x+1/2, -y, -z+1/2'
'-x, y+1/2, -z+1/2'
'-x+1/2, -y+1/2, z'
'-x, -y, -z'
'-x-1/2, y, z-1/2'
'x, -y-1/2, z-1/2'
'x-1/2, y-1/2, -z'

loop_
_atom_site_label
_atom_site_type_symbol
_atom_site_fract_x
_atom_site_fract_y
_atom_site_fract_z
_atom_site_U_iso_or_equiv
_atom_site_adp_type
_atom_site_occupancy
_atom_site_symmetry_multiplicity
_atom_site_calc_flag
_atom_site_refinement_flags
O1 O 0.76766(6) 0.60648(6) 0.64346(18) 0.0454(4) Uani 1 1 d .
O2 O 0.75217(6) 0.50982(6) 0.7431(2) 0.0617(5) Uani 1 1 d .
N1 N 0.89517(7) 0.59214(6) 0.60962(19) 0.0333(4) Uani 1 1 d .
N2 N 0.96243(7) 0.59464(6) 0.58998(18) 0.0316(4) Uani 1 1 d .
H2 H 0.9881 0.5662 0.6341 0.038 Uiso 1 1 calc R
N3 N 0.97024(7) 0.48997(7) 0.75698(18) 0.0330(4) Uani 1 1 d .
C1 C 0.79060(9) 0.55104(9) 0.6985(2) 0.0387(5) Uani 1 1 d .
C2 C 0.86653(8) 0.54642(8) 0.6969(2) 0.0329(4) Uani 1 1 d .
C3 C 0.90225(8) 0.49445(8) 0.7859(2) 0.0312(4) Uani 1 1 d .
C4 C 0.86998(9) 0.45238(9) 0.8982(3) 0.0408(5) Uani 1 1 d .
H4 H 0.8234 0.4558 0.9200 0.049 Uiso 1 1 calc R
C5 C 0.90763(10) 0.40596(9) 0.9758(2) 0.0434(5) Uani 1 1 d .
H5 H 0.8865 0.3775 1.0493 0.052 Uiso 1 1 calc R
C6 C 0.97674(10) 0.40164(8) 0.9446(2) 0.0403(5) Uani 1 1 d .
H6 H 1.0030 0.3705 0.9960 0.048 Uiso 1 1 calc R
C7 C 1.00567(9) 0.44468(8) 0.8357(2) 0.0360(5) Uani 1 1 d .
H7 H 1.0524 0.4423 0.8154 0.043 Uiso 1 1 calc R
C8 C 0.69400(9) 0.61378(9) 0.6428(3) 0.0464(5) Uani 1 1 d .
H8A H 0.6763 0.6112 0.7594 0.056 Uiso 1 1 calc R
H8B H 0.6730 0.5810 0.5743 0.056 Uiso 1 1 calc R
C9 C 0.67864(10) 0.67675(10) 0.5670(3) 0.0623(7) Uani 1 1 d .
H9A H 0.6989 0.7088 0.6372 0.093 Uiso 1 1 calc R
H9B H 0.6301 0.6828 0.5626 0.093 Uiso 1 1 calc R
H9C H 0.6971 0.6790 0.4524 0.093 Uiso 1 1 calc R
C10 C 0.99106(8) 0.64422(7) 0.4965(2) 0.0273(4) Uani 1 1 d .
C11 C 0.95111(9) 0.68968(8) 0.4227(2) 0.0337(4) Uani 1 1 d .
H11 H 0.9039 0.6880 0.4348 0.040 Uiso 1 1 calc R
C12 C 0.98114(10) 0.73853(8) 0.3291(2) 0.0398(5) Uani 1 1 d .
H12 H 0.9536 0.7690 0.2787 0.048 Uiso 1 1 calc R
C13 C 1.05017(10) 0.74194(8) 0.3112(2) 0.0396(5) Uani 1 1 d .
H13 H 1.0693 0.7746 0.2479 0.048 Uiso 1 1 calc R
C14 C 1.09329(9) 0.69663(8) 0.3872(2) 0.0333(4) Uani 1 1 d .
C15 C 1.16519(9) 0.70033(9) 0.3747(3) 0.0454(5) Uani 1 1 d .
H15 H 1.1849 0.7325 0.3110 0.054 Uiso 1 1 calc R
C16 C 1.20601(10) 0.65792(10) 0.4536(3) 0.0524(6) Uani 1 1 d .
H16 H 1.2532 0.6617 0.4452 0.063 Uiso 1 1 calc R
C17 C 1.17746(9) 0.60839(9) 0.5480(3) 0.0459(5) Uani 1 1 d .
H17 H 1.2058 0.5795 0.6024 0.055 Uiso 1 1 calc R
C18 C 1.10818(9) 0.60250(8) 0.5603(2) 0.0341(4) Uani 1 1 d .
H18 H 1.0898 0.5690 0.6213 0.041 Uiso 1 1 calc R
C19 C 1.06376(8) 0.64624(8) 0.4824(2) 0.0286(4) Uani 1 1 d .

loop_
_atom_site_aniso_label
_atom_site_aniso_U_11
_atom_site_aniso_U_22
_atom_site_aniso_U_33
_atom_site_aniso_U_23
_atom_site_aniso_U_13
_atom_site_aniso_U_12
O1 0.0287(7) 0.0436(8) 0.0637(10) 0.0091(7) 0.0034(6) 0.0034(6)
O2 0.0349(8) 0.0549(9) 0.0952(13) 0.0289(8) 0.0024(7) -0.0061(7)
N1 0.0295(8) 0.0357(9) 0.0346(9) -0.0006(7) 0.0025(7) -0.0011(6)
N2 0.0277(8) 0.0317(8) 0.0355(9) 0.0024(6) 0.0013(7) 0.0002(6)
N3 0.0328(8) 0.0326(8) 0.0336(9) -0.0027(7) -0.0011(7) 0.0010(6)
C1 0.0345(10) 0.0400(11) 0.0417(12) 0.0070(9) 0.0026(9) -0.0009(8)
C2 0.0325(10) 0.0336(10) 0.0325(11) -0.0007(8) 0.0027(8) -0.0021(8)
C3 0.0334(10) 0.0321(10) 0.0281(11) -0.0047(8) -0.0006(8) -0.0030(7)
C4 0.0357(10) 0.0459(12) 0.0407(12) 0.0035(9) 0.0026(9) -0.0035(9)
C5 0.0517(12) 0.0414(11) 0.0371(12) 0.0070(9) -0.0031(10) -0.0058(9)
C6 0.0496(12) 0.0348(11) 0.0364(12) 0.0002(9) -0.0080(9) 0.0025(9)
C7 0.0354(10) 0.0373(11) 0.0353(11) -0.0063(9) -0.0034(8) 0.0038(8)
C8 0.0280(10) 0.0527(13) 0.0585(14) 0.0016(11) 0.0035(9) 0.0030(9)
C9 0.0431(12) 0.0633(15) 0.0805(19) 0.0140(13) 0.0054(12) 0.0130(11)
C10 0.0318(9) 0.0256(9) 0.0244(10) -0.0039(7) 0.0001(7) -0.0024(7)
C11 0.0352(10) 0.0353(10) 0.0307(11) -0.0022(8) -0.0008(8) 0.0018(8)
C12 0.0525(12) 0.0342(11) 0.0328(11) 0.0028(9) -0.0057(9) 0.0066(9)
C13 0.0556(13) 0.0320(11) 0.0313(11) 0.0043(8) 0.0011(9) -0.0070(9)
C14 0.0396(10) 0.0347(10) 0.0256(10) -0.0019(8) 0.0011(8) -0.0075(8)
C15 0.0435(12) 0.0483(12) 0.0442(13) 0.0055(10) 0.0048(9) -0.0148(9)
C16 0.0325(11) 0.0619(14) 0.0626(15) 0.0074(12) 0.0027(10) -0.0100(10)
C17 0.0359(11) 0.0488(13) 0.0532(14) 0.0054(10) -0.0020(9) 0.0026(9)
C18 0.0351(10) 0.0339(10) 0.0332(11) 0.0004(8) 0.0008(8) -0.0015(8)
C19 0.0326(10) 0.0287(10) 0.0245(10) -0.0041(8) -0.0004(7) -0.0022(7)

loop_
_atom_type_symbol
_atom_type_description
_atom_type_scat_dispersion_real
_atom_type_scat_dispersion_imag
_atom_type_scat_source
C C 0.0033 0.0016 'International Tables Vol C Tables 4.2.6.8 and 6.1.1.4'
H H 0.0000 0.0000 'International Tables Vol C Tables 4.2.6.8 and 6.1.1.4'
N N 0.0061 0.0033 'International Tables Vol C Tables 4.2.6.8 and 6.1.1.4'
O O 0.0106 0.0060 'International Tables Vol C Tables 4.2.6.8 and 6.1.1.4'

loop_
_geom_angle_atom_site_label_1
_geom_angle_atom_site_label_2
_geom_angle_atom_site_label_3
_geom_angle
C1 O1 C8 115.50(14)
C2 N1 N2 120.84(14)
N1 N2 C10 119.15(14)
N1 N2 H2 120.4
C10 N2 H2 120.4
C7 N3 C3 119.05(15)
O2 C1 O1 121.83(16)
O2 C1 C2 125.13(17)
O1 C1 C2 113.04(15)
N1 C2 C3 126.52(15)
N1 C2 C1 112.39(15)
C3 C2 C1 121.08(15)
N3 C3 C4 120.05(16)
N3 C3 C2 116.10(15)
C4 C3 C2 123.83(16)
C5 C4 C3 119.53(17)
C5 C4 H4 120.2
C3 C4 H4 120.2
C4 C5 C6 119.89(18)
C4 C5 H5 120.1
C6 C5 H5 120.1
C7 C6 C5 117.97(17)
C7 C6 H6 121.0
C5 C6 H6 121.0
N3 C7 C6 123.50(17)
N3 C7 H7 118.3
C6 C7 H7 118.3
O1 C8 C9 107.30(15)
O1 C8 H8A 110.3
C9 C8 H8A 110.3
O1 C8 H8B 110.3
C9 C8 H8B 110.3
H8A C8 H8B 108.5
C8 C9 H9A 109.5
C8 C9 H9B 109.5
H9A C9 H9B 109.5
C8 C9 H9C 109.5
H9A C9 H9C 109.5
H9B C9 H9C 109.5
C11 C10 N2 121.54(15)
C11 C10 C19 120.97(15)
N2 C10 C19 117.49(14)
C10 C11 C12 120.28(17)
C10 C11 H11 119.9
C12 C11 H11 119.9
C13 C12 C11 120.66(17)
C13 C12 H12 119.7
C11 C12 H12 119.7
C12 C13 C14 120.94(17)
C12 C13 H13 119.5
C14 C13 H13 119.5
C13 C14 C15 121.87(17)
C13 C14 C19 119.35(16)
C15 C14 C19 118.77(16)
C16 C15 C14 121.29(18)
C16 C15 H15 119.4
C14 C15 H15 119.4
C15 C16 C17 120.34(18)
C15 C16 H16 119.8
C17 C16 H16 119.8
C18 C17 C16 120.12(18)
C18 C17 H17 119.9
C16 C17 H17 119.9
C17 C18 C19 121.39(17)
C17 C18 H18 119.3
C19 C18 H18 119.3
C18 C19 C14 118.07(15)
C18 C19 C10 124.11(15)
C14 C19 C10 117.80(15)

loop_
_geom_bond_atom_site_label_1
_geom_bond_atom_site_label_2
_geom_bond_distance
O1 C1 1.336(2)
O1 C8 1.450(2)
O2 C1 1.208(2)
N1 C2 1.313(2)
N1 N2 1.3260(18)
N2 C10 1.400(2)
N2 H2 0.8600
N3 C7 1.337(2)
N3 C3 1.353(2)
C1 C2 1.489(2)
C2 C3 1.481(2)
C3 C4 1.401(2)
C4 C5 1.373(2)
C4 H4 0.9300
C5 C6 1.377(3)
C5 H5 0.9300
C6 C7 1.371(3)
C6 H6 0.9300
C7 H7 0.9300
C8 C9 1.498(3)
C8 H8A 0.9700
C8 H8B 0.9700
C9 H9A 0.9600
C9 H9B 0.9600
C9 H9C 0.9600
C10 C11 1.371(2)
C10 C19 1.427(2)
C11 C12 1.400(2)
C11 H11 0.9300
C12 C13 1.360(2)
C12 H12 0.9300
C13 C14 1.412(2)
C13 H13 0.9300
C14 C15 1.412(2)
C14 C19 1.427(2)
C15 C16 1.353(3)
C15 H15 0.9300
C16 C17 1.402(3)
C16 H16 0.9300
C17 C18 1.365(2)
C17 H17 0.9300
C18 C19 1.411(2)
C18 H18 0.9300

loop_
_geom_hbond_atom_site_label_D
_geom_hbond_atom_site_label_H
_geom_hbond_atom_site_label_A
_geom_hbond_distance_DH
_geom_hbond_distance_HA
_geom_hbond_distance_DA
_geom_hbond_angle_DHA
N2 H2 N3 0.86 1.92 2.5867(19) 133.7

loop_
_geom_torsion_atom_site_label_1
_geom_torsion_atom_site_label_2
_geom_torsion_atom_site_label_3
_geom_torsion_atom_site_label_4
_geom_torsion
C2 N1 N2 C10 -179.81(15)
C8 O1 C1 O2 0.7(3)
C8 O1 C1 C2 -179.79(15)
N2 N1 C2 C3 1.7(3)
N2 N1 C2 C1 -178.00(14)
O2 C1 C2 N1 166.45(19)
O1 C1 C2 N1 -13.1(2)
O2 C1 C2 C3 -13.2(3)
O1 C1 C2 C3 167.26(16)
C7 N3 C3 C4 0.6(2)
C7 N3 C3 C2 178.94(15)
N1 C2 C3 N3 -8.2(3)
C1 C2 C3 N3 171.40(15)
N1 C2 C3 C4 170.05(18)
C1 C2 C3 C4 -10.3(3)
N3 C3 C4 C5 -1.2(3)
C2 C3 C4 C5 -179.45(17)
C3 C4 C5 C6 0.9(3)
C4 C5 C6 C7 0.1(3)
C3 N3 C7 C6 0.4(3)
C5 C6 C7 N3 -0.8(3)
C1 O1 C8 C9 -176.42(17)
N1 N2 C10 C11 -1.0(2)
N1 N2 C10 C19 178.27(14)
N2 C10 C11 C12 -179.64(15)
C19 C10 C11 C12 1.1(3)
C10 C11 C12 C13 -0.5(3)
C11 C12 C13 C14 -0.4(3)
C12 C13 C14 C15 -178.01(18)
C12 C13 C14 C19 0.7(3)
C13 C14 C15 C16 177.47(19)
C19 C14 C15 C16 -1.3(3)
C14 C15 C16 C17 1.0(3)
C15 C16 C17 C18 0.3(3)
C16 C17 C18 C19 -1.3(3)
C17 C18 C19 C14 1.0(3)
C17 C18 C19 C10 -177.24(17)
C13 C14 C19 C18 -178.52(16)
C15 C14 C19 C18 0.3(2)
C13 C14 C19 C10 -0.2(2)
C15 C14 C19 C10 178.62(16)
C11 C10 C19 C18 177.50(16)
N2 C10 C19 C18 -1.8(2)
C11 C10 C19 C14 -0.7(2)
N2 C10 C19 C14 179.96(14)

loop_
_cod_related_entry_id
_cod_related_entry_database
_cod_related_entry_code
1 ChemSpider 30660225
